data_7240662
loop_
_publ_author_name
'Kornyakov, Ilya V.'
'Tyumentseva, Olga S.'
'Gurzhiy, Vladislav V.'
'Krivovichev, Sergey V.'

_publ_section_title
;
 Dimensional Evolution in Hydrated K+-bearing Uranyl Sulfates: From
 2D-sheet to 3D-framework
;
_journal_name_full CrystEngComm
_journal_paper_doi 10.1039/D0CE00673D
_journal_year 2020
_chemical_formula_moiety 'H2 K O17 S3 U2, H3 O, H2 O'
_chemical_formula_sum 'H7 K O19 S3 U2'
_chemical_formula_weight 922.40
_space_group_crystal_system monoclinic
_space_group_IT_number 14
_space_group_name_Hall '-P 2ybc'
_space_group_name_H-M_alt 'P 1 21/c 1'
_atom_sites_solution_hydrogens difmap
_atom_sites_solution_primary dual
_audit_creation_date 2019-11-04
_audit_creation_method
;
Olex2 1.2
(compiled 2018.05.29 svn.r3508 for OlexSys, GUI svn.r5506)
;
_audit_update_record
;
2020-04-13 deposited with the CCDC.	2020-06-08 downloaded from the CCDC.
;
_cell_angle_alpha 90
_cell_angle_beta 101.280(3)
_cell_angle_gamma 90
_cell_formula_units_Z 4
_cell_length_a 11.1337(15)
_cell_length_b 10.0463(13)
_cell_length_c 14.697(2)
_cell_measurement_reflns_used 9799
_cell_measurement_temperature 296(3)
_cell_measurement_theta_max 38.09
_cell_measurement_theta_min 2.47
_cell_volume 1612.1(4)
_computing_molecular_graphics 'Olex2 (Dolomanov et al., 2009)'
_computing_publication_material 'Olex2 (Dolomanov et al., 2009)'
_computing_structure_refinement 'ShelXL (Sheldrick, 2015)'
_computing_structure_solution 'ShelXT (Sheldrick, 2015)'
_diffrn_ambient_temperature 296(3)
_diffrn_measured_fraction_theta_full 1.000
_diffrn_measured_fraction_theta_max 1.000
_diffrn_measurement_device_type 'Bruker APEX-II CCD'
_diffrn_measurement_method '\f and \w scans'
_diffrn_radiation_monochromator graphite
_diffrn_radiation_type MoK\a
_diffrn_radiation_wavelength 0.71073
_diffrn_reflns_av_R_equivalents 0.0267
_diffrn_reflns_av_unetI/netI 0.0149
_diffrn_reflns_Laue_measured_fraction_full 1.000
_diffrn_reflns_Laue_measured_fraction_max 1.000
_diffrn_reflns_limit_h_max 13
_diffrn_reflns_limit_h_min -14
_diffrn_reflns_limit_k_max 13
_diffrn_reflns_limit_k_min -13
_diffrn_reflns_limit_l_max 19
_diffrn_reflns_limit_l_min -19
_diffrn_reflns_number 28887
_diffrn_reflns_point_group_measured_fraction_full 1.000
_diffrn_reflns_point_group_measured_fraction_max 1.000
_diffrn_reflns_theta_full 25.242
_diffrn_reflns_theta_max 27.499
_diffrn_reflns_theta_min 1.865
_diffrn_standards_number 0
_exptl_absorpt_coefficient_mu 20.809
_exptl_absorpt_correction_T_max 0.3641
_exptl_absorpt_correction_T_min 0.2097
_exptl_absorpt_correction_type multi-scan
_exptl_crystal_colour 'clear yellow'
_exptl_crystal_colour_lustre clear
_exptl_crystal_colour_primary yellow
_exptl_crystal_density_diffrn 3.800
_exptl_crystal_description block
_exptl_crystal_F_000 1640
_exptl_crystal_size_max 0.17
_exptl_crystal_size_mid 0.13
_exptl_crystal_size_min 0.12
_refine_diff_density_max 0.838
_refine_diff_density_min -0.458
_refine_diff_density_rms 0.109
_refine_ls_extinction_coef 0.00048(3)
_refine_ls_extinction_expression Fc^*^=kFc[1+0.001xFc^2^\l^3^/sin(2\q)]^-1/4^
_refine_ls_extinction_method SHELXL
_refine_ls_goodness_of_fit_ref 1.118
_refine_ls_hydrogen_treatment refall
_refine_ls_matrix_type full
_refine_ls_number_parameters 255
_refine_ls_number_reflns 3707
_refine_ls_number_restraints 9
_refine_ls_restrained_S_all 1.121
_refine_ls_R_factor_all 0.0139
_refine_ls_R_factor_gt 0.0126
_refine_ls_shift/su_max 0.002
_refine_ls_shift/su_mean 0.000
_refine_ls_structure_factor_coef Fsqd
_refine_ls_weighting_details 'w=1/[\s^2^(Fo^2^)+(0.0114P)^2^+2.3873P] where P=(Fo^2^+2Fc^2^)/3'
_refine_ls_weighting_scheme calc
_refine_ls_wR_factor_gt 0.0298
_refine_ls_wR_factor_ref 0.0302
_reflns_Friedel_coverage 0.000
_reflns_number_gt 3514
_reflns_number_total 3707
_reflns_threshold_expression 'I > 2\s(I)'
_cod_data_source_file d0ce00673d2.cif
_cod_data_source_block Compound_8
_cod_original_cell_volume 1612.2(4)
_cod_database_code 7240662
_shelxl_version_number 2014/6
_shelx_space_group_comment
;
The symmetry employed for this shelxl refinement is uniquely defined
by the following loop, which should always be used as a source of
symmetry information in preference to the above space-group names.
They are only intended as comments.
;
_shelx_estimated_absorpt_t_max 0.189
_shelx_estimated_absorpt_t_min 0.126
_olex2_refinement_description
;
1. Restrained distances
 H18A-O18W
 0.98 with sigma of 0.02
 H18B-O18W
 0.98 with sigma of 0.02
 O17W-H17A
 0.98 with sigma of 0.02
 H17B-O17W
 0.98 with sigma of 0.02
 H18C_$1-O18W_$1
 0.98 with sigma of 0.02
 H17A-H17B
 1.45 with sigma of 0.02
 H19A-O19W
 0.98 with sigma of 0.02
 H19B-O19W
 0.98 with sigma of 0.02
 H19A-H19B
 1.45 with sigma of 0.02
2. Restrained angles
 H18C-O18W-H18B
 fixed at 120 with sigma of 0.02
;
_olex2_submission_special_instructions 'No special instructions were received'

loop_
_space_group_symop_operation_xyz
'x, y, z'
'-x, y+1/2, -z+1/2'
'-x, -y, -z'
'x, -y-1/2, z-1/2'

loop_
_atom_site_label
_atom_site_type_symbol
_atom_site_fract_x
_atom_site_fract_y
_atom_site_fract_z
_atom_site_U_iso_or_equiv
_atom_site_adp_type
_atom_site_occupancy
_atom_site_site_symmetry_order
_atom_site_calc_flag
_atom_site_refinement_flags_posn
_atom_site_refinement_flags_adp
_atom_site_refinement_flags_occupancy
_atom_site_disorder_assembly
_atom_site_disorder_group
U1 U 0.12573(2) 0.58230(2) 0.27474(2) 0.01369(4) Uani 1 1 d . . . . .
U2 U 0.61005(2) 0.47167(2) 0.31758(2) 0.01388(4) Uani 1 1 d . . . . .
K1 K 0.52994(8) 0.20894(8) 0.54949(5) 0.03123(17) Uani 1 1 d . . . . .
S1 S 0.92747(6) 0.37106(7) 0.37817(5) 0.01424(13) Uani 1 1 d . . . . .
S2 S 0.31201(7) 0.27916(7) 0.29093(5) 0.01752(15) Uani 1 1 d . . . . .
S3 S 0.37344(6) 0.61877(7) 0.14832(5) 0.01498(14) Uani 1 1 d . . . . .
O1 O 0.0009(2) 0.5364(2) 0.18678(15) 0.0222(5) Uani 1 1 d . . . . .
O2 O 0.2489(2) 0.6293(2) 0.36360(15) 0.0229(5) Uani 1 1 d . . . . .
O3 O 0.6402(2) 0.4029(2) 0.21395(15) 0.0216(5) Uani 1 1 d . . . . .
O4 O 0.5814(2) 0.5411(2) 0.42150(15) 0.0253(5) Uani 1 1 d . . . . .
O5 O 0.9573(2) 0.2741(2) 0.45384(15) 0.0233(5) Uani 1 1 d . . . . .
O6 O 1.03464(19) 0.4583(2) 0.38090(15) 0.0202(4) Uani 1 1 d . . . . .
O7 O 0.8225(2) 0.4544(2) 0.38961(15) 0.0213(5) Uani 1 1 d . . . . .
O8 O 0.8979(2) 0.3023(2) 0.28752(14) 0.0201(4) Uani 1 1 d . . . . .
O9 O 0.4130(2) 0.3659(2) 0.28095(19) 0.0303(5) Uani 1 1 d . . . . .
O10 O 0.3327(2) 0.2223(3) 0.38369(17) 0.0355(6) Uani 1 1 d . . . . .
O11 O 0.19601(19) 0.3571(2) 0.27245(16) 0.0233(5) Uani 1 1 d . . . . .
O12 O 0.2952(2) 0.1746(2) 0.21912(18) 0.0310(6) Uani 1 1 d . . . . .
O13 O 0.45761(19) 0.6196(2) 0.23994(15) 0.0204(4) Uani 1 1 d . . . . .
O14 O 0.24833(19) 0.5847(2) 0.16201(15) 0.0199(4) Uani 1 1 d . . . . .
O15 O 0.3678(2) 0.7570(2) 0.11067(14) 0.0195(4) Uani 1 1 d . . . . .
O16 O 0.4126(2) 0.5281(2) 0.08356(16) 0.0231(5) Uani 1 1 d . . . . .
O17W O -0.0115(2) 0.7225(2) 0.34970(16) 0.0248(5) Uani 1 1 d D . . . .
H17A H -0.026(4) 0.694(6) 0.407(2) 0.09(2) Uiso 1 1 d D . . . .
H17B H -0.081(3) 0.760(4) 0.319(3) 0.050(13) Uiso 1 1 d D . . . .
O18W O 0.1769(3) 0.1517(3) 0.48229(19) 0.0361(6) Uani 1 1 d D . . . .
H18A H 0.232(4) 0.201(5) 0.450(4) 0.083(19) Uiso 1 1 d D . . . .
H18B H 0.103(4) 0.206(5) 0.469(4) 0.10(2) Uiso 1 1 d D . . . .
H18C H 0.156(7) 0.057(3) 0.486(5) 0.12(3) Uiso 1 1 d D . . . .
O19W O 0.1713(3) -0.0918(3) 0.4544(2) 0.0461(8) Uani 1 1 d D . . . .
H19A H 0.107(4) -0.101(6) 0.401(3) 0.09(2) Uiso 1 1 d D . . . .
H19B H 0.138(6) -0.148(7) 0.496(3) 0.15(3) Uiso 1 1 d D . . . .

loop_
_atom_site_aniso_label
_atom_site_aniso_U_11
_atom_site_aniso_U_22
_atom_site_aniso_U_33
_atom_site_aniso_U_23
_atom_site_aniso_U_13
_atom_site_aniso_U_12
U1 0.01082(6) 0.01192(6) 0.01829(6) 0.00004(4) 0.00272(4) -0.00008(4)
U2 0.01141(6) 0.01206(6) 0.01852(6) -0.00018(4) 0.00375(4) -0.00023(4)
K1 0.0414(5) 0.0264(4) 0.0262(3) 0.0010(3) 0.0075(3) 0.0018(3)
S1 0.0129(3) 0.0121(3) 0.0181(3) 0.0004(3) 0.0040(2) -0.0004(3)
S2 0.0113(3) 0.0108(3) 0.0306(4) -0.0004(3) 0.0041(3) 0.0004(3)
S3 0.0123(3) 0.0125(3) 0.0206(3) -0.0009(3) 0.0044(3) 0.0003(3)
O1 0.0179(11) 0.0211(12) 0.0262(11) -0.0012(9) 0.0007(9) -0.0037(9)
O2 0.0171(11) 0.0229(12) 0.0268(11) -0.0008(9) -0.0005(9) -0.0026(9)
O3 0.0191(11) 0.0229(12) 0.0230(10) -0.0026(9) 0.0046(9) 0.0015(9)
O4 0.0266(13) 0.0260(12) 0.0247(11) -0.0030(9) 0.0082(9) 0.0049(10)
O5 0.0252(12) 0.0200(11) 0.0244(11) 0.0070(9) 0.0046(9) -0.0006(9)
O6 0.0138(10) 0.0233(12) 0.0237(10) 0.0013(9) 0.0041(8) -0.0054(9)
O7 0.0150(11) 0.0220(11) 0.0265(11) -0.0054(9) 0.0031(8) 0.0040(9)
O8 0.0243(12) 0.0146(10) 0.0217(10) -0.0027(8) 0.0051(9) -0.0002(9)
O9 0.0137(11) 0.0179(11) 0.0584(16) 0.0050(11) 0.0051(10) -0.0042(9)
O10 0.0254(13) 0.0466(17) 0.0349(13) 0.0124(12) 0.0067(10) 0.0031(12)
O11 0.0112(10) 0.0166(11) 0.0421(13) -0.0022(10) 0.0051(9) 0.0030(9)
O12 0.0193(12) 0.0220(12) 0.0485(15) -0.0142(11) -0.0013(10) 0.0063(10)
O13 0.0160(10) 0.0162(11) 0.0269(11) 0.0021(8) -0.0010(8) -0.0007(8)
O14 0.0116(10) 0.0251(12) 0.0239(10) -0.0015(9) 0.0056(8) -0.0012(9)
O15 0.0220(11) 0.0125(10) 0.0236(10) 0.0012(8) 0.0035(8) 0.0013(8)
O16 0.0244(12) 0.0166(11) 0.0311(12) -0.0042(9) 0.0119(9) 0.0024(9)
O17W 0.0243(12) 0.0261(13) 0.0257(11) 0.0035(9) 0.0090(9) 0.0106(10)
O18W 0.0291(15) 0.0401(17) 0.0379(14) 0.0054(12) 0.0040(11) 0.0036(13)
O19W 0.0505(19) 0.0401(17) 0.0392(15) 0.0104(13) -0.0117(14) -0.0134(14)

loop_
_atom_type_symbol
_atom_type_description
_atom_type_scat_dispersion_real
_atom_type_scat_dispersion_imag
_atom_type_scat_source
H H 0.0000 0.0000 'International Tables Vol C Tables 4.2.6.8 and 6.1.1.4'
K K 0.2009 0.2494 'International Tables Vol C Tables 4.2.6.8 and 6.1.1.4'
O O 0.0106 0.0060 'International Tables Vol C Tables 4.2.6.8 and 6.1.1.4'
S S 0.1246 0.1234 'International Tables Vol C Tables 4.2.6.8 and 6.1.1.4'
U U -9.6767 9.6646 'International Tables Vol C Tables 4.2.6.8 and 6.1.1.4'

loop_
_geom_angle_atom_site_label_1
_geom_angle_atom_site_label_2
_geom_angle_atom_site_label_3
_geom_angle
_geom_angle_site_symmetry_1
_geom_angle_site_symmetry_3
_geom_angle_publ_flag
O1 U1 O6 88.16(9) . 1_455 ?
O1 U1 O8 87.08(9) . 2_655 ?
O1 U1 O11 87.46(9) . . ?
O1 U1 O14 88.22(9) . . ?
O1 U1 O17W 90.47(10) . . ?
O2 U1 O1 179.11(11) . . ?
O2 U1 O6 91.37(9) . 1_455 ?
O2 U1 O8 92.72(9) . 2_655 ?
O2 U1 O11 93.12(9) . . ?
O2 U1 O14 92.58(9) . . ?
O2 U1 O17W 88.65(9) . . ?
O6 U1 O8 135.14(8) 1_455 2_655 ?
O6 U1 O11 72.33(8) 1_455 . ?
O6 U1 O17W 68.14(8) 1_455 . ?
O8 U1 O11 151.71(8) 2_655 . ?
O8 U1 O17W 67.33(8) 2_655 . ?
O11 U1 O17W 140.46(8) . . ?
O14 U1 O6 148.51(8) . 1_455 ?
O14 U1 O8 75.83(8) . 2_655 ?
O14 U1 O11 76.27(8) . . ?
O14 U1 O17W 143.15(8) . . ?
O3 U2 O4 179.43(11) . . ?
O3 U2 O7 90.85(9) . . ?
O3 U2 O9 87.32(10) . . ?
O3 U2 O12 88.41(10) . 2_655 ?
O3 U2 O13 93.96(9) . . ?
O3 U2 O15 90.41(9) . 2_645 ?
O4 U2 O7 88.65(9) . . ?
O4 U2 O9 93.26(10) . . ?
O4 U2 O12 91.18(10) . 2_655 ?
O4 U2 O13 86.28(9) . . ?
O4 U2 O15 89.72(9) . 2_645 ?
O7 U2 O9 147.62(8) . . ?
O7 U2 O12 73.90(8) . 2_655 ?
O9 U2 O12 138.27(8) . 2_655 ?
O13 U2 O7 143.84(8) . . ?
O13 U2 O9 68.49(8) . . ?
O13 U2 O12 70.44(8) . 2_655 ?
O13 U2 O15 141.14(7) . 2_645 ?
O15 U2 O7 74.50(8) 2_645 . ?
O15 U2 O9 73.19(8) 2_645 . ?
O15 U2 O12 148.36(8) 2_645 2_655 ?
U2 K1 U2 85.708(16) 3_666 4_566 ?
U2 K1 U2 92.881(17) 3_666 . ?
U2 K1 U2 154.74(2) 4_566 . ?
U2 K1 K1 83.78(2) 4_566 3_656 ?
U2 K1 K1 145.60(3) 3_666 3_656 ?
K1 K1 U2 110.01(3) 3_656 . ?
S3 K1 U2 51.196(17) 2_645 . ?
S3 K1 U2 129.00(3) 2_645 4_566 ?
S3 K1 U2 143.53(2) 2_645 3_666 ?
S3 K1 K1 61.53(2) 2_645 3_656 ?
O2 K1 U2 74.96(5) 3_666 . ?
O2 K1 U2 80.35(5) 3_666 4_566 ?
O2 K1 U2 74.85(5) 3_666 3_666 ?
O2 K1 K1 134.75(6) 3_666 3_656 ?
O2 K1 S3 97.84(5) 3_666 2_645 ?
O3 K1 U2 92.64(5) 4_566 3_666 ?
O3 K1 U2 14.43(5) 4_566 4_566 ?
O3 K1 U2 141.67(5) 4_566 . ?
O3 K1 K1 85.05(5) 4_566 3_656 ?
O3 K1 S3 118.86(6) 4_566 2_645 ?
O3 K1 O2 70.03(7) 4_566 3_666 ?
O3 K1 O4 111.18(7) 4_566 3_666 ?
O3 K1 O10 152.16(8) 4_566 . ?
O3 K1 O15 128.18(7) 4_566 2_645 ?
O3 K1 O16 102.94(7) 4_566 2_645 ?
O3 K1 O16 68.73(7) 4_566 4_566 ?
O4 K1 U2 18.96(5) 3_666 3_666 ?
O4 K1 U2 104.66(5) 3_666 4_566 ?
O4 K1 U2 75.90(5) 3_666 . ?
O4 K1 K1 146.39(6) 3_666 3_656 ?
O4 K1 S3 125.17(5) 3_666 2_645 ?
O4 K1 O2 78.82(7) 3_666 3_666 ?
O4 K1 O10 79.01(7) 3_666 . ?
O10 K1 U2 140.32(6) . 4_566 ?
O10 K1 U2 93.75(6) . 3_666 ?
O10 K1 U2 64.94(5) . . ?
O10 K1 K1 74.51(6) . 3_656 ?
O10 K1 S3 67.41(6) . 2_645 ?
O10 K1 O2 137.72(7) . 3_666 ?
O15 K1 U2 27.30(4) 2_645 . ?
O15 K1 U2 142.11(5) 2_645 4_566 ?
O15 K1 U2 119.87(5) 2_645 3_666 ?
O15 K1 K1 87.04(5) 2_645 3_656 ?
O15 K1 S3 25.59(4) 2_645 2_645 ?
O15 K1 O2 80.42(6) 2_645 3_666 ?
O15 K1 O4 103.20(7) 2_645 3_666 ?
O15 K1 O10 70.28(7) 2_645 . ?
O16 K1 U2 59.71(5) 4_566 4_566 ?
O16 K1 U2 109.26(5) 2_645 4_566 ?
O16 K1 U2 142.59(5) 4_566 . ?
O16 K1 U2 109.65(5) 4_566 3_666 ?
O16 K1 U2 75.54(5) 2_645 . ?
O16 K1 U2 164.38(5) 2_645 3_666 ?
O16 K1 K1 38.10(5) 4_566 3_656 ?
O16 K1 K1 37.71(5) 2_645 3_656 ?
O16 K1 S3 99.32(5) 4_566 2_645 ?
O16 K1 S3 24.57(5) 2_645 2_645 ?
O16 K1 O2 138.66(7) 4_566 3_666 ?
O16 K1 O2 111.22(7) 2_645 3_666 ?
O16 K1 O4 145.74(7) 2_645 3_666 ?
O16 K1 O4 119.10(7) 4_566 3_666 ?
O16 K1 O10 71.98(8) 2_645 . ?
O16 K1 O10 83.61(7) 4_566 . ?
O16 K1 O15 124.48(7) 4_566 2_645 ?
O16 K1 O15 50.04(6) 2_645 2_645 ?
O16 K1 O16 75.81(7) 4_566 2_645 ?
O5 S1 O6 108.20(13) . . ?
O5 S1 O7 110.94(13) . . ?
O5 S1 O8 110.49(13) . . ?
O6 S1 O8 109.79(13) . . ?
O7 S1 O6 108.36(13) . . ?
O7 S1 O8 109.02(12) . . ?
O9 S2 O10 110.27(15) . . ?
O9 S2 O11 109.07(13) . . ?
O9 S2 O12 110.33(16) . . ?
O10 S2 O11 110.51(15) . . ?
O10 S2 O12 111.46(16) . . ?
O12 S2 O11 105.06(13) . . ?
O13 S3 K1 121.57(10) . 2_655 ?
O13 S3 O14 108.73(13) . . ?
O13 S3 O15 107.75(12) . . ?
O14 S3 K1 129.52(9) . 2_655 ?
O14 S3 O15 107.01(13) . . ?
O15 S3 K1 55.55(9) . 2_655 ?
O16 S3 K1 54.57(9) . 2_655 ?
O16 S3 O13 112.52(14) . . ?
O16 S3 O14 110.82(13) . . ?
O16 S3 O15 109.80(13) . . ?
U1 O2 K1 155.48(12) . 3_666 ?
U2 O3 K1 142.87(11) . 4_565 ?
U2 O4 K1 129.15(11) . 3_666 ?
S1 O6 U1 137.86(13) . 1_655 ?
S1 O7 U2 136.52(13) . . ?
S1 O8 U1 140.00(13) . 2_645 ?
S2 O9 U2 159.05(16) . . ?
S2 O10 K1 138.49(15) . . ?
S2 O11 U1 140.17(13) . . ?
S2 O12 U2 139.85(14) . 2_645 ?
S3 O13 U2 134.33(13) . . ?
S3 O14 U1 142.09(13) . . ?
U2 O15 K1 119.59(8) 2_655 2_655 ?
S3 O15 U2 133.04(12) . 2_655 ?
S3 O15 K1 98.86(10) . 2_655 ?
K1 O16 K1 104.19(7) 4_565 2_655 ?
S3 O16 K1 100.86(11) . 2_655 ?
S3 O16 K1 149.65(14) . 4_565 ?

loop_
_geom_bond_atom_site_label_1
_geom_bond_atom_site_label_2
_geom_bond_distance
_geom_bond_site_symmetry_2
_geom_bond_publ_flag
U1 O1 1.764(2) . ?
U1 O2 1.763(2) . ?
U1 O6 2.374(2) 1_455 ?
U1 O8 2.387(2) 2_655 ?
U1 O11 2.396(2) . ?
U1 O14 2.344(2) . ?
U1 O17W 2.488(2) . ?
U2 O3 1.763(2) . ?
U2 O4 1.764(2) . ?
U2 O7 2.401(2) . ?
U2 O9 2.402(2) . ?
U2 O12 2.405(2) 2_655 ?
U2 O13 2.374(2) . ?
U2 O15 2.392(2) 2_645 ?
K1 U2 4.2110(9) 3_666 ?
K1 U2 4.2706(9) 4_566 ?
K1 K1 4.4504(16) 3_656 ?
K1 S3 3.4138(11) 2_645 ?
K1 O2 3.018(2) 3_666 ?
K1 O3 2.730(2) 4_566 ?
K1 O4 2.869(2) 3_666 ?
K1 O10 2.947(3) . ?
K1 O15 2.849(2) 2_645 ?
K1 O16 2.832(2) 2_645 ?
K1 O16 2.808(2) 4_566 ?
S1 O5 1.467(2) . ?
S1 O6 1.475(2) . ?
S1 O7 1.474(2) . ?
S1 O8 1.480(2) . ?
S2 O9 1.452(2) . ?
S2 O10 1.454(3) . ?
S2 O11 1.489(2) . ?
S2 O12 1.475(2) . ?
S3 K1 3.4138(11) 2_655 ?
S3 O13 1.482(2) . ?
S3 O14 1.486(2) . ?
S3 O15 1.492(2) . ?
S3 O16 1.445(2) . ?
O2 K1 3.018(2) 3_666 ?
O3 K1 2.730(2) 4_565 ?
O4 K1 2.869(2) 3_666 ?
O6 U1 2.374(2) 1_655 ?
O8 U1 2.387(2) 2_645 ?
O12 U2 2.405(2) 2_645 ?
O15 U2 2.392(2) 2_655 ?
O15 K1 2.849(2) 2_655 ?
O16 K1 2.833(2) 2_655 ?
O16 K1 2.808(2) 4_565 ?
